data_4065046
loop_
_publ_author_name
'Rojas, Rene S.'
'Peoples, Brian C.'
'Cabrera, Alan R.'
'Valderrama, Mauricio'
'Fr\"ohlich, Roland'
'Kehr, Gerald'
'Erker, Gerhard'
'Wiegand, Thomas'
'Eckert, Hellmut'

_publ_section_title
;
 Synthesis and Structure of Bifunctional Zirconocene/Borane Complexes and
 Their Activation for Ethylene Polymerization
;
_journal_issue 23
_journal_name_full Organometallics
_journal_page_first 6372
_journal_paper_doi 10.1021/om200536z
_journal_volume 30
_journal_year 2011
_chemical_formula_sum 'C31 H38 Cl2 N2 Zr'
_chemical_formula_weight 600.75
_chemical_name_systematic
; 
 ? 
;
_space_group_IT_number 2
_symmetry_cell_setting triclinic
_symmetry_space_group_name_Hall '-P 1'
_symmetry_space_group_name_H-M 'P -1'
_atom_sites_solution_hydrogens geom
_atom_sites_solution_primary direct
_atom_sites_solution_secondary difmap
_audit_creation_method SHELXL-97
_cell_angle_alpha 70.978(1)
_cell_angle_beta 86.227(1)
_cell_angle_gamma 65.639(1)
_cell_formula_units_Z 2
_cell_length_a 10.1817(1)
_cell_length_b 12.0381(2)
_cell_length_c 14.0340(3)
_cell_measurement_reflns_used 3345
_cell_measurement_temperature 223(2)
_cell_measurement_theta_max 27.88
_cell_measurement_theta_min 4.08
_cell_volume 1476.69(5)
_computing_cell_refinement 'Collect (Nonius B.V., 1998)'
_computing_data_collection 'Collect (Nonius B.V., 1998)'
_computing_data_reduction 'Denzo-SMN (Otwinowski & Minor, 1997)'
_computing_molecular_graphics 'SCHAKAL (Keller, 1997)'
_computing_publication_material 'SHELXL-97 (Sheldrick, 1997)'
_computing_structure_refinement 'SHELXL-97 (Sheldrick, 1997)'
_computing_structure_solution 'SHELXS-97 (Sheldrick, 1990)'
_diffrn_ambient_temperature 223(2)
_diffrn_measured_fraction_theta_full 0.973
_diffrn_measured_fraction_theta_max 0.973
_diffrn_measurement_device_type 'Nonius KappaCCD APEXII'
_diffrn_measurement_method '\w and \f scans'
_diffrn_radiation_monochromator 'Montel mirror'
_diffrn_radiation_source 'rotating anode Nonius FR591'
_diffrn_radiation_type MoK\a
_diffrn_radiation_wavelength 0.71073
_diffrn_reflns_av_R_equivalents 0.038
_diffrn_reflns_av_sigmaI/netI 0.0267
_diffrn_reflns_limit_h_max 13
_diffrn_reflns_limit_h_min -12
_diffrn_reflns_limit_k_max 15
_diffrn_reflns_limit_k_min -13
_diffrn_reflns_limit_l_max 18
_diffrn_reflns_limit_l_min -18
_diffrn_reflns_number 12790
_diffrn_reflns_theta_full 27.88
_diffrn_reflns_theta_max 27.88
_diffrn_reflns_theta_min 4.12
_exptl_absorpt_coefficient_mu 0.575
_exptl_absorpt_correction_T_max 0.9718
_exptl_absorpt_correction_T_min 0.8649
_exptl_absorpt_correction_type multi-scan
_exptl_absorpt_process_details 'Denzo (Otwinowski, Borek, Majewski & Minor, 2003)'
_exptl_crystal_colour colourless
_exptl_crystal_density_diffrn 1.351
_exptl_crystal_density_method 'not measured'
_exptl_crystal_description plate
_exptl_crystal_F_000 624
_exptl_crystal_size_max 0.26
_exptl_crystal_size_mid 0.17
_exptl_crystal_size_min 0.05
_refine_diff_density_max 0.894
_refine_diff_density_min -0.569
_refine_diff_density_rms 0.065
_refine_ls_extinction_method none
_refine_ls_goodness_of_fit_ref 1.062
_refine_ls_hydrogen_treatment constr
_refine_ls_matrix_type full
_refine_ls_number_parameters 331
_refine_ls_number_reflns 6846
_refine_ls_number_restraints 0
_refine_ls_restrained_S_all 1.062
_refine_ls_R_factor_all 0.0434
_refine_ls_R_factor_gt 0.0407
_refine_ls_shift/su_max 0.001
_refine_ls_shift/su_mean 0.000
_refine_ls_structure_factor_coef Fsqd
_refine_ls_weighting_details 'calc w=1/[\s^2^(Fo^2^)+(0.0420P)^2^+1.6058P] where P=(Fo^2^+2Fc^2^)/3'
_refine_ls_weighting_scheme calc
_refine_ls_wR_factor_gt 0.0995
_refine_ls_wR_factor_ref 0.1029
_reflns_number_gt 6478
_reflns_number_total 6846
_reflns_threshold_expression >2sigma(I)
_cod_data_source_file om200536z_si_002.cif
_cod_data_source_block erk5611
_cod_original_cell_volume 1476.69(4)
_cod_original_sg_symbol_H-M P-1
_cod_database_code 4065046

loop_
_symmetry_equiv_pos_as_xyz
'x, y, z'
'-x, -y, -z'

loop_
_atom_site_label
_atom_site_type_symbol
_atom_site_fract_x
_atom_site_fract_y
_atom_site_fract_z
_atom_site_U_iso_or_equiv
_atom_site_adp_type
_atom_site_occupancy
_atom_site_symmetry_multiplicity
_atom_site_calc_flag
_atom_site_refinement_flags
Zr Zr 0.54187(2) 0.65009(2) 0.731986(15) 0.03043(8) Uani 1 1 d .
Cl1 Cl 0.30259(6) 0.67815(6) 0.80018(5) 0.04040(14) Uani 1 1 d .
Cl2 Cl 0.55525(8) 0.43959(7) 0.72603(5) 0.04762(16) Uani 1 1 d .
N1 N 0.56263(19) 0.75799(18) 0.83195(14) 0.0302(4) Uani 1 1 d .
C2 C 0.5919(2) 0.6703(2) 0.92135(17) 0.0331(4) Uani 1 1 d .
C3 C 0.6466(3) 0.5367(2) 0.92918(17) 0.0347(5) Uani 1 1 d .
H3 H 0.6071 0.4853 0.9761 0.042 Uiso 1 1 calc R
C4 C 0.7538(2) 0.4771(2) 0.87258(17) 0.0336(4) Uani 1 1 d .
N5 N 0.7694(2) 0.54582(18) 0.77890(14) 0.0326(4) Uani 1 1 d .
C6 C 0.5753(3) 0.6984(3) 1.01923(19) 0.0489(6) Uani 1 1 d .
H6A H 0.5503 0.7894 1.0055 0.073 Uiso 1 1 calc R
H6B H 0.6656 0.6473 1.0613 0.073 Uiso 1 1 calc R
H6C H 0.4993 0.6766 1.0541 0.073 Uiso 1 1 calc R
C9 C 0.8432(3) 0.3340(2) 0.9147(2) 0.0486(6) Uani 1 1 d .
H9A H 0.8288 0.2925 0.8701 0.073 Uiso 1 1 calc R
H9B H 0.8139 0.3000 0.9811 0.073 Uiso 1 1 calc R
H9C H 0.9446 0.3172 0.9202 0.073 Uiso 1 1 calc R
C11 C 0.5365(3) 0.8898(2) 0.82029(18) 0.0337(4) Uani 1 1 d .
C12 C 0.6514(3) 0.9263(3) 0.7903(2) 0.0409(5) Uani 1 1 d .
C13 C 0.6264(3) 1.0540(3) 0.7741(3) 0.0535(7) Uani 1 1 d .
H13 H 0.7019 1.0803 0.7541 0.064 Uiso 1 1 calc R
C14 C 0.4943(4) 1.1426(3) 0.7866(3) 0.0570(7) Uani 1 1 d .
H14 H 0.4796 1.2286 0.7748 0.068 Uiso 1 1 calc R
C15 C 0.3836(3) 1.1046(3) 0.8166(2) 0.0499(6) Uani 1 1 d .
H15 H 0.2935 1.1656 0.8253 0.060 Uiso 1 1 calc R
C16 C 0.4011(3) 0.9787(2) 0.8344(2) 0.0383(5) Uani 1 1 d .
C17 C 0.8005(3) 0.8298(3) 0.7802(2) 0.0460(6) Uani 1 1 d .
H17 H 0.7899 0.7549 0.7728 0.055 Uiso 1 1 calc R
C18 C 0.8726(4) 0.8825(4) 0.6887(3) 0.0719(10) Uani 1 1 d .
H18A H 0.8056 0.9229 0.6290 0.108 Uiso 1 1 calc R
H18B H 0.9582 0.8124 0.6792 0.108 Uiso 1 1 calc R
H18C H 0.9001 0.9459 0.6997 0.108 Uiso 1 1 calc R
C19 C 0.8969(3) 0.7818(4) 0.8772(3) 0.0619(8) Uani 1 1 d .
H19A H 0.9025 0.8546 0.8893 0.093 Uiso 1 1 calc R
H19B H 0.9931 0.7221 0.8699 0.093 Uiso 1 1 calc R
H19C H 0.8562 0.7383 0.9337 0.093 Uiso 1 1 calc R
C20 C 0.2734(3) 0.9453(3) 0.8675(2) 0.0453(6) Uani 1 1 d .
H20 H 0.3066 0.8510 0.8838 0.054 Uiso 1 1 calc R
C21 C 0.1529(3) 1.0129(3) 0.7832(3) 0.0670(9) Uani 1 1 d .
H21A H 0.1193 1.1056 0.7655 0.101 Uiso 1 1 calc R
H21B H 0.0733 0.9888 0.8058 0.101 Uiso 1 1 calc R
H21C H 0.1890 0.9874 0.7244 0.101 Uiso 1 1 calc R
C22 C 0.2158(4) 0.9794(3) 0.9629(3) 0.0656(9) Uani 1 1 d .
H22A H 0.1781 1.0721 0.9478 0.098 Uiso 1 1 calc R
H22B H 0.2937 0.9366 1.0160 0.098 Uiso 1 1 calc R
H22C H 0.1393 0.9509 0.9851 0.098 Uiso 1 1 calc R
C31 C 0.9044(3) 0.4971(2) 0.73573(18) 0.0369(5) Uani 1 1 d .
C32 C 1.0218(3) 0.5110(3) 0.7674(2) 0.0443(6) Uani 1 1 d .
H32 H 1.0119 0.5496 0.8174 0.053 Uiso 1 1 calc R
C33 C 1.1530(3) 0.4684(3) 0.7257(2) 0.0522(7) Uani 1 1 d .
H33 H 1.2319 0.4782 0.7472 0.063 Uiso 1 1 calc R
C34 C 1.1674(3) 0.4115(3) 0.6525(2) 0.0551(8) Uani 1 1 d .
H34 H 1.2560 0.3833 0.6235 0.066 Uiso 1 1 calc R
C35 C 1.0527(3) 0.3960(3) 0.6221(2) 0.0550(7) Uani 1 1 d .
H35 H 1.0638 0.3560 0.5729 0.066 Uiso 1 1 calc R
C36 C 0.9198(3) 0.4386(3) 0.6630(2) 0.0457(6) Uani 1 1 d .
H36 H 0.8416 0.4277 0.6416 0.055 Uiso 1 1 calc R
C41 C 0.4406(3) 0.7328(3) 0.5493(2) 0.0489(6) Uani 1 1 d .
C42 C 0.5913(4) 0.6841(3) 0.5508(2) 0.0589(8) Uani 1 1 d .
H42 H 0.6515 0.6110 0.5334 0.071 Uiso 1 1 calc R
C43 C 0.6376(4) 0.7608(4) 0.5819(2) 0.0643(9) Uani 1 1 d .
H43 H 0.7340 0.7496 0.5882 0.077 Uiso 1 1 calc R
C44 C 0.5159(4) 0.8583(3) 0.6025(2) 0.0584(8) Uani 1 1 d .
H44 H 0.5160 0.9235 0.6254 0.070 Uiso 1 1 calc R
C45 C 0.3933(3) 0.8403(3) 0.5824(2) 0.0459(6) Uani 1 1 d .
H45 H 0.2969 0.8914 0.5898 0.055 Uiso 1 1 calc R
C46 C 0.3485(5) 0.6822(4) 0.5112(3) 0.0781(12) Uani 1 1 d .
H46A H 0.3607 0.6950 0.4391 0.094 Uiso 1 1 calc R
H46B H 0.3844 0.5891 0.5466 0.094 Uiso 1 1 calc R
C47 C 0.1985(6) 0.7405(5) 0.5238(4) 0.0936(14) Uani 1 1 d .
H47 H 0.1742 0.7335 0.5907 0.112 Uiso 1 1 calc R
C48 C 0.0910(6) 0.8017(5) 0.4556(4) 0.0986(15) Uani 1 1 d .
H48A H 0.1079 0.8121 0.3872 0.118 Uiso 1 1 calc R
H48B H -0.0040 0.8359 0.4744 0.118 Uiso 1 1 calc R

loop_
_atom_site_aniso_label
_atom_site_aniso_U_11
_atom_site_aniso_U_22
_atom_site_aniso_U_33
_atom_site_aniso_U_23
_atom_site_aniso_U_13
_atom_site_aniso_U_12
Zr 0.03246(12) 0.03321(12) 0.02705(11) -0.00822(8) 0.00318(8) -0.01637(9)
Cl1 0.0340(3) 0.0471(3) 0.0431(3) -0.0151(3) 0.0066(2) -0.0200(2)
Cl2 0.0560(4) 0.0474(3) 0.0552(4) -0.0255(3) 0.0142(3) -0.0313(3)
N1 0.0292(8) 0.0317(9) 0.0298(9) -0.0089(7) 0.0026(7) -0.0138(7)
C2 0.0305(10) 0.0381(12) 0.0314(11) -0.0114(9) 0.0041(8) -0.0151(9)
C3 0.0365(11) 0.0324(11) 0.0323(11) -0.0066(9) 0.0066(9) -0.0153(9)
C4 0.0337(11) 0.0303(11) 0.0331(11) -0.0072(9) 0.0014(9) -0.0121(9)
N5 0.0314(9) 0.0339(9) 0.0309(9) -0.0094(8) 0.0066(7) -0.0136(8)
C6 0.0610(17) 0.0474(15) 0.0315(12) -0.0139(11) 0.0055(11) -0.0156(13)
C9 0.0500(15) 0.0311(12) 0.0472(15) -0.0057(11) 0.0059(12) -0.0061(11)
C11 0.0366(11) 0.0303(11) 0.0350(11) -0.0093(9) -0.0002(9) -0.0152(9)
C12 0.0412(13) 0.0412(13) 0.0449(13) -0.0128(11) 0.0016(10) -0.0221(11)
C13 0.0534(16) 0.0445(15) 0.0694(19) -0.0139(14) 0.0038(14) -0.0300(13)
C14 0.0629(18) 0.0357(14) 0.075(2) -0.0157(14) -0.0001(15) -0.0239(13)
C15 0.0477(15) 0.0348(13) 0.0652(18) -0.0178(12) 0.0003(13) -0.0136(11)
C16 0.0378(12) 0.0334(12) 0.0431(13) -0.0130(10) -0.0001(10) -0.0133(10)
C17 0.0382(13) 0.0493(15) 0.0593(16) -0.0224(13) 0.0087(12) -0.0238(12)
C18 0.066(2) 0.077(2) 0.083(3) -0.027(2) 0.0290(19) -0.0425(19)
C19 0.0414(15) 0.072(2) 0.075(2) -0.0337(18) -0.0007(14) -0.0174(14)
C20 0.0353(12) 0.0356(12) 0.0635(17) -0.0190(12) 0.0068(11) -0.0115(10)
C21 0.0432(16) 0.0577(19) 0.097(3) -0.0256(18) -0.0100(16) -0.0154(14)
C22 0.0598(19) 0.0565(18) 0.079(2) -0.0312(17) 0.0279(17) -0.0191(15)
C31 0.0355(11) 0.0342(11) 0.0358(12) -0.0095(9) 0.0084(9) -0.0120(9)
C32 0.0368(12) 0.0450(14) 0.0505(15) -0.0171(12) 0.0070(11) -0.0160(11)
C33 0.0348(13) 0.0524(16) 0.0608(18) -0.0114(14) 0.0077(12) -0.0161(12)
C34 0.0416(14) 0.0547(17) 0.0447(15) -0.0059(13) 0.0138(12) -0.0063(12)
C35 0.0542(17) 0.0560(17) 0.0414(14) -0.0199(13) 0.0118(12) -0.0083(13)
C36 0.0465(14) 0.0462(14) 0.0427(14) -0.0198(11) 0.0057(11) -0.0138(12)
C41 0.0574(16) 0.0489(15) 0.0350(13) -0.0125(11) -0.0072(11) -0.0162(13)
C42 0.0582(17) 0.071(2) 0.0296(13) -0.0124(13) 0.0047(12) -0.0135(15)
C43 0.0570(18) 0.088(2) 0.0324(14) 0.0081(15) 0.0018(12) -0.0368(18)
C44 0.095(2) 0.0559(17) 0.0307(13) 0.0053(12) -0.0089(14) -0.0498(18)
C45 0.0541(15) 0.0396(13) 0.0358(12) -0.0053(10) -0.0039(11) -0.0161(12)
C46 0.093(3) 0.064(2) 0.075(2) -0.0274(19) -0.034(2) -0.022(2)
C47 0.099(3) 0.115(4) 0.085(3) -0.019(3) -0.012(2) -0.069(3)
C48 0.090(3) 0.115(4) 0.096(3) -0.020(3) -0.024(3) -0.055(3)

loop_
_atom_type_symbol
_atom_type_description
_atom_type_scat_dispersion_real
_atom_type_scat_dispersion_imag
_atom_type_scat_source
C C 0.0033 0.0016 'International Tables Vol C Tables 4.2.6.8 and 6.1.1.4'
H H 0.0000 0.0000 'International Tables Vol C Tables 4.2.6.8 and 6.1.1.4'
N N 0.0061 0.0033 'International Tables Vol C Tables 4.2.6.8 and 6.1.1.4'
Cl Cl 0.1484 0.1585 'International Tables Vol C Tables 4.2.6.8 and 6.1.1.4'
Zr Zr -2.9673 0.5597 'International Tables Vol C Tables 4.2.6.8 and 6.1.1.4'

loop_
_geom_angle_atom_site_label_1
_geom_angle_atom_site_label_2
_geom_angle_atom_site_label_3
_geom_angle
N5 Zr N1 80.08(7)
N5 Zr C43 80.98(9)
N1 Zr C43 96.12(11)
N5 Zr Cl1 140.45(5)
N1 Zr Cl1 86.56(5)
C43 Zr Cl1 137.75(8)
N5 Zr C44 105.46(10)
N1 Zr C44 79.25(9)
C43 Zr C44 32.83(12)
Cl1 Zr C44 108.32(9)
N5 Zr C42 91.38(9)
N1 Zr C42 128.26(10)
C43 Zr C42 32.37(12)
Cl1 Zr C42 125.21(8)
C44 Zr C42 53.95(12)
N5 Zr Cl2 85.41(5)
N1 Zr Cl2 145.77(5)
C43 Zr Cl2 112.06(10)
Cl1 Zr Cl2 85.22(2)
C44 Zr Cl2 134.76(8)
C42 Zr Cl2 82.60(9)
N5 Zr C45 134.72(8)
N1 Zr C45 99.15(8)
C43 Zr C45 53.92(10)
Cl1 Zr C45 83.96(7)
C44 Zr C45 32.70(10)
C42 Zr C45 53.50(10)
Cl2 Zr C45 112.89(7)
N5 Zr C41 123.38(9)
N1 Zr C41 130.49(8)
C43 Zr C41 53.60(11)
Cl1 Zr C41 93.41(7)
C44 Zr C41 53.84(10)
C42 Zr C41 32.19(10)
Cl2 Zr C41 83.18(7)
C45 Zr C41 32.18(9)
N5 Zr C4 30.22(7)
N1 Zr C4 74.58(7)
C43 Zr C4 111.04(9)
Cl1 Zr C4 110.29(5)
C44 Zr C4 131.25(9)
C42 Zr C4 118.48(9)
Cl2 Zr C4 77.30(5)
C45 Zr C4 163.66(9)
C41 Zr C4 147.56(8)
N5 Zr C3 56.94(7)
N1 Zr C3 55.76(7)
C43 Zr C3 130.84(9)
Cl1 Zr C3 84.80(5)
C44 Zr C3 132.68(9)
C42 Zr C3 148.10(9)
Cl2 Zr C3 90.40(5)
C45 Zr C3 153.08(8)
C41 Zr C3 173.47(8)
C4 Zr C3 30.08(7)
N5 Zr C2 71.08(7)
N1 Zr C2 26.68(7)
C43 Zr C2 118.03(10)
Cl1 Zr C2 80.35(5)
C44 Zr C2 105.84(9)
C42 Zr C2 149.59(10)
Cl2 Zr C2 119.09(5)
C45 Zr C2 123.70(8)
C41 Zr C2 155.88(8)
C4 Zr C2 54.28(7)
C3 Zr C2 29.84(7)
C2 N1 C11 120.76(19)
C2 N1 Zr 101.96(14)
C11 N1 Zr 136.82(14)
N1 C2 C3 119.2(2)
N1 C2 C6 124.5(2)
C3 C2 C6 116.3(2)
N1 C2 Zr 51.36(11)
C3 C2 Zr 70.22(13)
C6 C2 Zr 164.75(18)
C4 C3 C2 125.2(2)
C4 C3 Zr 72.58(13)
C2 C3 Zr 79.94(13)
C4 C3 H3 117.4
C2 C3 H3 117.4
Zr C3 H3 121.0
N5 C4 C3 120.0(2)
N5 C4 C9 120.8(2)
C3 C4 C9 119.0(2)
N5 C4 Zr 53.70(11)
C3 C4 Zr 77.34(13)
C9 C4 Zr 140.80(18)
C4 N5 C31 118.56(19)
C4 N5 Zr 96.07(14)
C31 N5 Zr 139.20(16)
C2 C6 H6A 109.5
C2 C6 H6B 109.5
H6A C6 H6B 109.5
C2 C6 H6C 109.5
H6A C6 H6C 109.5
H6B C6 H6C 109.5
C4 C9 H9A 109.5
C4 C9 H9B 109.5
H9A C9 H9B 109.5
C4 C9 H9C 109.5
H9A C9 H9C 109.5
H9B C9 H9C 109.5
C16 C11 C12 121.2(2)
C16 C11 N1 121.7(2)
C12 C11 N1 117.0(2)
C13 C12 C11 117.9(2)
C13 C12 C17 120.2(2)
C11 C12 C17 121.9(2)
C14 C13 C12 121.7(3)
C14 C13 H13 119.2
C12 C13 H13 119.2
C13 C14 C15 119.5(3)
C13 C14 H14 120.3
C15 C14 H14 120.3
C14 C15 C16 121.9(3)
C14 C15 H15 119.0
C16 C15 H15 119.0
C15 C16 C11 117.8(2)
C15 C16 C20 118.3(2)
C11 C16 C20 123.9(2)
C12 C17 C18 113.7(3)
C12 C17 C19 109.5(2)
C18 C17 C19 110.2(3)
C12 C17 H17 107.7
C18 C17 H17 107.7
C19 C17 H17 107.7
C17 C18 H18A 109.5
C17 C18 H18B 109.5
H18A C18 H18B 109.5
C17 C18 H18C 109.5
H18A C18 H18C 109.5
H18B C18 H18C 109.5
C17 C19 H19A 109.5
C17 C19 H19B 109.5
H19A C19 H19B 109.5
C17 C19 H19C 109.5
H19A C19 H19C 109.5
H19B C19 H19C 109.5
C16 C20 C21 111.0(3)
C16 C20 C22 111.4(2)
C21 C20 C22 110.1(3)
C16 C20 H20 108.0
C21 C20 H20 108.0
C22 C20 H20 108.0
C20 C21 H21A 109.5
C20 C21 H21B 109.5
H21A C21 H21B 109.5
C20 C21 H21C 109.5
H21A C21 H21C 109.5
H21B C21 H21C 109.5
C20 C22 H22A 109.5
C20 C22 H22B 109.5
H22A C22 H22B 109.5
C20 C22 H22C 109.5
H22A C22 H22C 109.5
H22B C22 H22C 109.5
C36 C31 C32 119.7(2)
C36 C31 N5 121.7(2)
C32 C31 N5 118.6(2)
C33 C32 C31 120.5(3)
C33 C32 H32 119.8
C31 C32 H32 119.8
C34 C33 C32 119.7(3)
C34 C33 H33 120.1
C32 C33 H33 120.1
C35 C34 C33 120.0(3)
C35 C34 H34 120.0
C33 C34 H34 120.0
C34 C35 C36 121.1(3)
C34 C35 H35 119.5
C36 C35 H35 119.5
C31 C36 C35 119.1(3)
C31 C36 H36 120.5
C35 C36 H36 120.5
C42 C41 C45 107.4(3)
C42 C41 C46 124.9(3)
C45 C41 C46 127.5(3)
C42 C41 Zr 71.92(16)
C45 C41 Zr 73.15(15)
C46 C41 Zr 123.7(2)
C43 C42 C41 109.0(3)
C43 C42 Zr 73.20(16)
C41 C42 Zr 75.89(16)
C43 C42 H42 125.5
C41 C42 H42 125.5
Zr C42 H42 117.3
C42 C43 C44 108.3(3)
C42 C43 Zr 74.44(17)
C44 C43 Zr 74.12(16)
C42 C43 H43 125.9
C44 C43 H43 125.9
Zr C43 H43 117.6
C43 C44 C45 107.3(3)
C43 C44 Zr 73.05(17)
C45 C44 Zr 74.92(15)
C43 C44 H44 126.4
C45 C44 H44 126.4
Zr C44 H44 117.7
C41 C45 C44 108.1(3)
C41 C45 Zr 74.67(15)
C44 C45 Zr 72.37(15)
C41 C45 H45 126.0
C44 C45 H45 126.0
Zr C45 H45 118.9
C47 C46 C41 115.0(3)
C47 C46 H46A 108.5
C41 C46 H46A 108.5
C47 C46 H46B 108.5
C41 C46 H46B 108.5
H46A C46 H46B 107.5
C48 C47 C46 128.6(5)
C48 C47 H47 115.7
C46 C47 H47 115.7
C47 C48 H48A 120.0
C47 C48 H48B 120.0
H48A C48 H48B 120.0

loop_
_geom_bond_atom_site_label_1
_geom_bond_atom_site_label_2
_geom_bond_distance
Zr N5 2.1539(19)
Zr N1 2.2701(18)
Zr C43 2.477(3)
Zr Cl1 2.4881(6)
Zr C44 2.491(3)
Zr C42 2.493(3)
Zr Cl2 2.5096(6)
Zr C45 2.523(3)
Zr C41 2.543(3)
Zr C4 2.657(2)
Zr C3 2.717(2)
Zr C2 2.843(2)
N1 C2 1.305(3)
N1 C11 1.450(3)
C2 C3 1.437(3)
C2 C6 1.501(3)
C3 C4 1.396(3)
C3 H3 0.9400
C4 N5 1.345(3)
C4 C9 1.503(3)
N5 C31 1.435(3)
C6 H6A 0.9700
C6 H6B 0.9700
C6 H6C 0.9700
C9 H9A 0.9700
C9 H9B 0.9700
C9 H9C 0.9700
C11 C16 1.404(3)
C11 C12 1.406(3)
C12 C13 1.392(4)
C12 C17 1.516(4)
C13 C14 1.373(4)
C13 H13 0.9400
C14 C15 1.377(4)
C14 H14 0.9400
C15 C16 1.388(4)
C15 H15 0.9400
C16 C20 1.516(4)
C17 C18 1.523(4)
C17 C19 1.531(4)
C17 H17 0.9900
C18 H18A 0.9700
C18 H18B 0.9700
C18 H18C 0.9700
C19 H19A 0.9700
C19 H19B 0.9700
C19 H19C 0.9700
C20 C21 1.520(4)
C20 C22 1.536(4)
C20 H20 0.9900
C21 H21A 0.9700
C21 H21B 0.9700
C21 H21C 0.9700
C22 H22A 0.9700
C22 H22B 0.9700
C22 H22C 0.9700
C31 C36 1.385(4)
C31 C32 1.392(4)
C32 C33 1.385(4)
C32 H32 0.9400
C33 C34 1.379(5)
C33 H33 0.9400
C34 C35 1.371(5)
C34 H34 0.9400
C35 C36 1.393(4)
C35 H35 0.9400
C36 H36 0.9400
C41 C42 1.397(4)
C41 C45 1.404(4)
C41 C46 1.512(5)
C42 C43 1.385(5)
C42 H42 0.9400
C43 C44 1.404(5)
C43 H43 0.9400
C44 C45 1.412(4)
C44 H44 0.9400
C45 H45 0.9400
C46 C47 1.420(6)
C46 H46A 0.9800
C46 H46B 0.9800
C47 C48 1.292(6)
C47 H47 0.9400
C48 H48A 0.9400
C48 H48B 0.9400

loop_
_geom_torsion_atom_site_label_1
_geom_torsion_atom_site_label_2
_geom_torsion_atom_site_label_3
_geom_torsion_atom_site_label_4
_geom_torsion
N5 Zr N1 C2 -67.37(14)
C43 Zr N1 C2 -147.07(16)
Cl1 Zr N1 C2 75.26(13)
C44 Zr N1 C2 -175.35(17)
C42 Zr N1 C2 -151.24(15)
Cl2 Zr N1 C2 -1.06(19)
C45 Zr N1 C2 158.57(15)
C41 Zr N1 C2 166.82(15)
C4 Zr N1 C2 -36.88(14)
C3 Zr N1 C2 -10.79(13)
N5 Zr N1 C11 120.9(2)
C43 Zr N1 C11 41.2(2)
Cl1 Zr N1 C11 -96.4(2)
C44 Zr N1 C11 13.0(2)
C42 Zr N1 C11 37.1(2)
Cl2 Zr N1 C11 -172.74(16)
C45 Zr N1 C11 -13.1(2)
C41 Zr N1 C11 -4.9(2)
C4 Zr N1 C11 151.4(2)
C3 Zr N1 C11 177.5(2)
C2 Zr N1 C11 -171.7(3)
C11 N1 C2 C3 -167.0(2)
Zr N1 C2 C3 19.6(2)
C11 N1 C2 C6 11.7(3)
Zr N1 C2 C6 -161.7(2)
C11 N1 C2 Zr 173.4(2)
N5 Zr C2 N1 106.03(15)
C43 Zr C2 N1 37.76(18)
Cl1 Zr C2 N1 -101.70(14)
C44 Zr C2 N1 4.75(17)
C42 Zr C2 N1 48.3(2)
Cl2 Zr C2 N1 179.32(12)
C45 Zr C2 N1 -25.69(17)
C41 Zr C2 N1 -25.1(3)
C4 Zr C2 N1 134.55(16)
C3 Zr C2 N1 161.9(2)
N5 Zr C2 C3 -55.85(13)
N1 Zr C2 C3 -161.9(2)
C43 Zr C2 C3 -124.12(15)
Cl1 Zr C2 C3 96.41(12)
C44 Zr C2 C3 -157.13(15)
C42 Zr C2 C3 -113.6(2)
Cl2 Zr C2 C3 17.44(14)
C45 Zr C2 C3 172.43(14)
C41 Zr C2 C3 173.0(2)
C4 Zr C2 C3 -27.33(12)
N5 Zr C2 C6 -174.0(7)
N1 Zr C2 C6 80.0(7)
C43 Zr C2 C6 117.8(7)
Cl1 Zr C2 C6 -21.7(7)
C44 Zr C2 C6 84.8(7)
C42 Zr C2 C6 128.3(7)
Cl2 Zr C2 C6 -100.7(7)
C45 Zr C2 C6 54.3(7)
C41 Zr C2 C6 54.9(7)
C4 Zr C2 C6 -145.4(7)
C3 Zr C2 C6 -118.1(7)
N1 C2 C3 C4 44.1(3)
C6 C2 C3 C4 -134.8(3)
Zr C2 C3 C4 60.2(2)
N1 C2 C3 Zr -16.15(19)
C6 C2 C3 Zr 165.0(2)
N5 Zr C3 C4 -21.03(13)
N1 Zr C3 C4 -122.23(15)
C43 Zr C3 C4 -56.9(2)
Cl1 Zr C3 C4 148.39(13)
C44 Zr C3 C4 -101.39(18)
C42 Zr C3 C4 -13.3(3)
Cl2 Zr C3 C4 63.22(13)
C45 Zr C3 C4 -145.97(19)
C41 Zr C3 C4 74.0(8)
C2 Zr C3 C4 -132.0(2)
N5 Zr C3 C2 110.93(15)
N1 Zr C3 C2 9.73(12)
C43 Zr C3 C2 75.02(19)
Cl1 Zr C3 C2 -79.65(12)
C44 Zr C3 C2 30.6(2)
C42 Zr C3 C2 118.6(2)
Cl2 Zr C3 C2 -164.82(12)
C45 Zr C3 C2 -14.0(2)
C41 Zr C3 C2 -154.1(7)
C4 Zr C3 C2 132.0(2)
C2 C3 C4 N5 -29.8(4)
Zr C3 C4 N5 33.81(19)
C2 C3 C4 C9 154.8(2)
Zr C3 C4 C9 -141.6(2)
C2 C3 C4 Zr -63.6(2)
N1 Zr C4 N5 -96.80(14)
C43 Zr C4 N5 -6.09(18)
Cl1 Zr C4 N5 -177.11(12)
C44 Zr C4 N5 -36.8(2)
C42 Zr C4 N5 28.74(18)
Cl2 Zr C4 N5 102.92(14)
C45 Zr C4 N5 -27.6(4)
C41 Zr C4 N5 48.5(2)
C3 Zr C4 N5 -143.3(2)
C2 Zr C4 N5 -116.19(16)
N5 Zr C4 C3 143.3(2)
N1 Zr C4 C3 46.50(13)
C43 Zr C4 C3 137.21(16)
Cl1 Zr C4 C3 -33.81(14)
C44 Zr C4 C3 106.54(17)
C42 Zr C4 C3 172.04(15)
Cl2 Zr C4 C3 -113.78(13)
C45 Zr C4 C3 115.7(3)
C41 Zr C4 C3 -168.23(16)
C2 Zr C4 C3 27.11(13)
N5 Zr C4 C9 -96.0(3)
N1 Zr C4 C9 167.2(3)
C43 Zr C4 C9 -102.1(3)
Cl1 Zr C4 C9 86.9(3)
C44 Zr C4 C9 -132.8(3)
C42 Zr C4 C9 -67.3(3)
Cl2 Zr C4 C9 6.9(3)
C45 Zr C4 C9 -123.6(3)
C41 Zr C4 C9 -47.5(3)
C3 Zr C4 C9 120.7(3)
C2 Zr C4 C9 147.8(3)
C3 C4 N5 C31 160.0(2)
C9 C4 N5 C31 -24.7(3)
Zr C4 N5 C31 -157.6(2)
C3 C4 N5 Zr -42.3(2)
C9 C4 N5 Zr 133.0(2)
N1 Zr N5 C4 76.35(14)
C43 Zr N5 C4 174.24(17)
Cl1 Zr N5 C4 4.26(18)
C44 Zr N5 C4 152.17(15)
C42 Zr N5 C4 -154.99(16)
Cl2 Zr N5 C4 -72.54(13)
C45 Zr N5 C4 169.45(14)
C41 Zr N5 C4 -151.26(14)
C3 Zr N5 C4 20.94(13)
C2 Zr N5 C4 50.36(14)
N1 Zr N5 C31 -134.4(2)
C43 Zr N5 C31 -36.5(2)
Cl1 Zr N5 C31 153.48(19)
C44 Zr N5 C31 -58.6(3)
C42 Zr N5 C31 -5.8(2)
Cl2 Zr N5 C31 76.7(2)
C45 Zr N5 C31 -41.3(3)
C41 Zr N5 C31 -2.0(3)
C4 Zr N5 C31 149.2(3)
C3 Zr N5 C31 170.2(3)
C2 Zr N5 C31 -160.4(2)
C2 N1 C11 C16 -81.8(3)
Zr N1 C11 C16 88.7(3)
C2 N1 C11 C12 100.7(3)
Zr N1 C11 C12 -88.8(3)
C16 C11 C12 C13 -0.5(4)
N1 C11 C12 C13 177.1(2)
C16 C11 C12 C17 176.6(2)
N1 C11 C12 C17 -5.8(4)
C11 C12 C13 C14 -0.1(5)
C17 C12 C13 C14 -177.3(3)
C12 C13 C14 C15 0.5(5)
C13 C14 C15 C16 -0.3(5)
C14 C15 C16 C11 -0.3(4)
C14 C15 C16 C20 179.8(3)
C12 C11 C16 C15 0.7(4)
N1 C11 C16 C15 -176.8(2)
C12 C11 C16 C20 -179.4(2)
N1 C11 C16 C20 3.1(4)
C13 C12 C17 C18 -43.0(4)
C11 C12 C17 C18 139.9(3)
C13 C12 C17 C19 80.7(3)
C11 C12 C17 C19 -96.4(3)
C15 C16 C20 C21 67.5(3)
C11 C16 C20 C21 -112.3(3)
C15 C16 C20 C22 -55.6(3)
C11 C16 C20 C22 124.5(3)
C4 N5 C31 C36 103.5(3)
Zr N5 C31 C36 -41.1(4)
C4 N5 C31 C32 -77.3(3)
Zr N5 C31 C32 138.1(2)
C36 C31 C32 C33 0.9(4)
N5 C31 C32 C33 -178.3(2)
C31 C32 C33 C34 -0.2(4)
C32 C33 C34 C35 -0.7(5)
C33 C34 C35 C36 0.9(5)
C32 C31 C36 C35 -0.7(4)
N5 C31 C36 C35 178.4(2)
C34 C35 C36 C31 -0.2(4)
N5 Zr C41 C42 -7.0(2)
N1 Zr C41 C42 99.9(2)
C43 Zr C41 C42 37.0(2)
Cl1 Zr C41 C42 -171.7(2)
C44 Zr C41 C42 78.0(2)
Cl2 Zr C41 C42 -86.9(2)
C45 Zr C41 C42 115.3(3)
C4 Zr C41 C42 -33.8(3)
C3 Zr C41 C42 -97.8(7)
C2 Zr C41 C42 114.4(2)
N5 Zr C41 C45 -122.35(17)
N1 Zr C41 C45 -15.4(2)
C43 Zr C41 C45 -78.3(2)
Cl1 Zr C41 C45 72.98(17)
C44 Zr C41 C45 -37.30(19)
C42 Zr C41 C45 -115.3(3)
Cl2 Zr C41 C45 157.75(18)
C4 Zr C41 C45 -149.18(17)
C3 Zr C41 C45 146.9(7)
C2 Zr C41 C45 -0.9(3)
N5 Zr C41 C46 113.4(3)
N1 Zr C41 C46 -139.7(3)
C43 Zr C41 C46 157.4(3)
Cl1 Zr C41 C46 -51.3(3)
C44 Zr C41 C46 -161.6(3)
C42 Zr C41 C46 120.4(4)
Cl2 Zr C41 C46 33.5(3)
C45 Zr C41 C46 -124.3(4)
C4 Zr C41 C46 86.5(3)
C3 Zr C41 C46 22.6(9)
C2 Zr C41 C46 -125.2(3)
C45 C41 C42 C43 -1.3(3)
C46 C41 C42 C43 174.7(3)
Zr C41 C42 C43 -66.3(2)
C45 C41 C42 Zr 65.0(2)
C46 C41 C42 Zr -119.0(3)
N5 Zr C42 C43 -70.7(2)
N1 Zr C42 C43 7.8(2)
Cl1 Zr C42 C43 125.36(19)
C44 Zr C42 C43 37.5(2)
Cl2 Zr C42 C43 -155.8(2)
C45 Zr C42 C43 78.4(2)
C41 Zr C42 C43 115.2(3)
C4 Zr C42 C43 -84.7(2)
C3 Zr C42 C43 -77.1(3)
C2 Zr C42 C43 -17.5(3)
N5 Zr C42 C41 174.1(2)
N1 Zr C42 C41 -107.4(2)
C43 Zr C42 C41 -115.2(3)
Cl1 Zr C42 C41 10.2(2)
C44 Zr C42 C41 -77.7(2)
Cl2 Zr C42 C41 88.95(19)
C45 Zr C42 C41 -36.79(17)
C4 Zr C42 C41 160.13(17)
C3 Zr C42 C41 167.68(16)
C2 Zr C42 C41 -132.69(19)
C41 C42 C43 C44 1.1(3)
Zr C42 C43 C44 -66.98(19)
C41 C42 C43 Zr 68.1(2)
N5 Zr C43 C42 107.2(2)
N1 Zr C43 C42 -173.87(19)
Cl1 Zr C43 C42 -82.2(2)
C44 Zr C43 C42 -114.7(3)
Cl2 Zr C43 C42 26.0(2)
C45 Zr C43 C42 -77.0(2)
C41 Zr C43 C42 -36.79(18)
C4 Zr C43 C42 110.33(19)
C3 Zr C43 C42 137.08(18)
C2 Zr C43 C42 170.07(18)
N5 Zr C43 C44 -138.1(2)
N1 Zr C43 C44 -59.18(19)
Cl1 Zr C43 C44 32.4(3)
C42 Zr C43 C44 114.7(3)
Cl2 Zr C43 C44 140.65(17)
C45 Zr C43 C44 37.71(17)
C41 Zr C43 C44 77.9(2)
C4 Zr C43 C44 -134.98(18)
C3 Zr C43 C44 -108.23(19)
C2 Zr C43 C44 -75.2(2)
C42 C43 C44 C45 -0.5(3)
Zr C43 C44 C45 -67.69(18)
C42 C43 C44 Zr 67.2(2)
N5 Zr C44 C43 43.2(2)
N1 Zr C44 C43 119.6(2)
Cl1 Zr C44 C43 -157.67(18)
C42 Zr C44 C43 -36.99(19)
Cl2 Zr C44 C43 -55.8(2)
C45 Zr C44 C43 -113.8(3)
C41 Zr C44 C43 -77.1(2)
C4 Zr C44 C43 61.4(2)
C3 Zr C44 C43 102.2(2)
C2 Zr C44 C43 117.47(19)
N5 Zr C44 C45 157.01(18)
N1 Zr C44 C45 -126.6(2)
C43 Zr C44 C45 113.8(3)
Cl1 Zr C44 C45 -43.9(2)
C42 Zr C44 C45 76.8(2)
Cl2 Zr C44 C45 58.0(2)
C41 Zr C44 C45 36.68(17)
C4 Zr C44 C45 175.22(15)
C3 Zr C44 C45 -143.97(16)
C2 Zr C44 C45 -128.72(18)
C42 C41 C45 C44 1.0(3)
C46 C41 C45 C44 -174.9(3)
Zr C41 C45 C44 65.19(18)
C42 C41 C45 Zr -64.2(2)
C46 C41 C45 Zr 119.9(3)
C43 C44 C45 C41 -0.3(3)
Zr C44 C45 C41 -66.71(19)
C43 C44 C45 Zr 66.43(19)
N5 Zr C45 C41 83.1(2)
N1 Zr C45 C41 168.18(17)
C43 Zr C45 C41 77.3(2)
Cl1 Zr C45 C41 -106.30(18)
C44 Zr C45 C41 115.1(3)
C42 Zr C45 C41 36.80(19)
Cl2 Zr C45 C41 -24.09(19)
C4 Zr C45 C41 102.3(3)
C3 Zr C45 C41 -172.12(17)
C2 Zr C45 C41 179.56(16)
N5 Zr C45 C44 -32.0(2)
N1 Zr C45 C44 53.1(2)
C43 Zr C45 C44 -37.9(2)
Cl1 Zr C45 C44 138.59(19)
C42 Zr C45 C44 -78.3(2)
Cl2 Zr C45 C44 -139.20(18)
C41 Zr C45 C44 -115.1(3)
C4 Zr C45 C44 -12.9(4)
C3 Zr C45 C44 72.8(3)
C2 Zr C45 C44 64.4(2)
C42 C41 C46 C47 175.6(4)
C45 C41 C46 C47 -9.2(6)
Zr C41 C46 C47 85.0(4)
C41 C46 C47 C48 121.4(5)
